data_7243399
loop_
_publ_author_name
'Asressu, Kesatebrhan Haile'
'Chan, Chieh-Kai'
'Wang, Cheng-Chung'

_publ_section_title
;
 TMSOTf-catalyzed synthesis of trisubstituted imidazoles using
 hexamethyldisilazane as a nitrogen source under neat and microwave
 irradiation conditions
;
_journal_issue 45
_journal_name_full 'RSC Advances'
_journal_page_first 28061
_journal_page_last 28071
_journal_paper_doi 10.1039/D1RA05802A
_journal_volume 11
_journal_year 2021
_chemical_formula_moiety 'C17 H12 N2 S2'
_chemical_formula_sum 'C17 H12 N2 S2'
_chemical_formula_weight 308.41
_space_group_crystal_system monoclinic
_space_group_IT_number 14
_space_group_name_Hall '-P 2ybc'
_space_group_name_H-M_alt 'P 1 21/c 1'
_atom_sites_solution_hydrogens geom
_audit_creation_method SHELXL-2018/3
_audit_update_record
;
2021-05-06 deposited with the CCDC.	2021-08-12 downloaded from the CCDC.
;
_cell_angle_alpha 90
_cell_angle_beta 104.4970(10)
_cell_angle_gamma 90
_cell_formula_units_Z 4
_cell_length_a 11.1404(4)
_cell_length_b 14.6012(6)
_cell_length_c 9.2447(3)
_cell_measurement_reflns_used 7244
_cell_measurement_temperature 100.0(2)
_cell_measurement_theta_max 26.84
_cell_measurement_theta_min 2.35
_cell_volume 1455.89(9)
_computing_cell_refinement 'SAINT V8.40A (Bruker Nano, Inc., 2019)'
_computing_data_collection 'Bruker Instrument Service v2012.12.0.3'
_computing_data_reduction 'SAINT V8.40A (Bruker Nano, Inc., 2019)'
_computing_molecular_graphics 'shelXle (C.B. Huebschle, rev 958)'
_computing_publication_material 'WinGX publication routines (Farrugia, 2014)'
_computing_structure_refinement 'SHELXL-2018/3 (Sheldrick, 2018)'
_computing_structure_solution 'SHELXT 2014/5 (Sheldrick, 2014)'
_diffrn_ambient_temperature 100.0(2)
_diffrn_measured_fraction_theta_full 0.999
_diffrn_measured_fraction_theta_max 0.999
_diffrn_measurement_device_type 'Bruker APEX-II CCD'
_diffrn_measurement_method '\f and \w scans'
_diffrn_radiation_type MoK\a
_diffrn_radiation_wavelength 0.71073
_diffrn_reflns_av_R_equivalents 0.0754
_diffrn_reflns_av_unetI/netI 0.0297
_diffrn_reflns_Laue_measured_fraction_full 0.999
_diffrn_reflns_Laue_measured_fraction_max 0.999
_diffrn_reflns_limit_h_max 14
_diffrn_reflns_limit_h_min -13
_diffrn_reflns_limit_k_max 18
_diffrn_reflns_limit_k_min -18
_diffrn_reflns_limit_l_max 11
_diffrn_reflns_limit_l_min -11
_diffrn_reflns_number 42960
_diffrn_reflns_point_group_measured_fraction_full 0.999
_diffrn_reflns_point_group_measured_fraction_max 0.999
_diffrn_reflns_theta_full 25.242
_diffrn_reflns_theta_max 27.102
_diffrn_reflns_theta_min 2.669
_exptl_absorpt_coefficient_mu 0.359
_exptl_absorpt_correction_T_max 1
_exptl_absorpt_correction_T_min 0.9613
_exptl_absorpt_correction_type numerical
_exptl_absorpt_process_details 'Bruker SADABS, 1996'
_exptl_crystal_colour colourless
_exptl_crystal_density_diffrn 1.407
_exptl_crystal_density_meas ?
_exptl_crystal_density_method 'not measured'
_exptl_crystal_description plate
_exptl_crystal_F_000 640
_exptl_crystal_size_max 0.210
_exptl_crystal_size_mid 0.160
_exptl_crystal_size_min 0.058
_refine_diff_density_max 0.593
_refine_diff_density_min -0.453
_refine_diff_density_rms 0.060
_refine_ls_extinction_method none
_refine_ls_goodness_of_fit_ref 1.049
_refine_ls_hydrogen_treatment constr
_refine_ls_matrix_type full
_refine_ls_number_parameters 191
_refine_ls_number_reflns 3206
_refine_ls_number_restraints 0
_refine_ls_restrained_S_all 1.049
_refine_ls_R_factor_all 0.0566
_refine_ls_R_factor_gt 0.0427
_refine_ls_shift/su_max 0.000
_refine_ls_shift/su_mean 0.000
_refine_ls_structure_factor_coef Fsqd
_refine_ls_weighting_details 'w=1/[\s^2^(Fo^2^)+(0.0378P)^2^+1.7264P] where P=(Fo^2^+2Fc^2^)/3'
_refine_ls_weighting_scheme calc
_refine_ls_wR_factor_gt 0.0999
_refine_ls_wR_factor_ref 0.1065
_reflns_Friedel_coverage 0.000
_reflns_number_gt 2634
_reflns_number_total 3206
_reflns_threshold_expression 'I > 2\s(I)'
_cod_data_source_file d1ra05802a2.cif
_cod_data_source_block i18116
_cod_depositor_comments
;
The following automatic conversions were performed:

data item '_exptl_crystal_density_meas' value 'none' was changed to
'?' -- the value is perceived as not measured.

Automatic conversion script
Id: cif_fix_values 7556 2019-12-06 15:28:31Z antanas 
;
_cod_original_sg_symbol_H-M 'P 21/c'
_cod_database_code 7243399
_shelx_shelxl_version_number 2018/3
_shelx_space_group_comment
;
The symmetry employed for this shelxl refinement is uniquely defined
by the following loop, which should always be used as a source of
symmetry information in preference to the above space-group names.
They are only intended as comments.
;
_shelx_estimated_absorpt_t_min 0.928
_shelx_estimated_absorpt_t_max 0.979

loop_
_space_group_symop_operation_xyz
'x, y, z'
'-x, y+1/2, -z+1/2'
'-x, -y, -z'
'x, -y-1/2, z-1/2'

loop_
_atom_site_label
_atom_site_type_symbol
_atom_site_fract_x
_atom_site_fract_y
_atom_site_fract_z
_atom_site_U_iso_or_equiv
_atom_site_adp_type
_atom_site_occupancy
_atom_site_site_symmetry_order
_atom_site_calc_flag
_atom_site_refinement_flags_posn
_atom_site_refinement_flags_adp
_atom_site_refinement_flags_occupancy
_atom_site_disorder_assembly
_atom_site_disorder_group
S1 S 0.36499(5) 0.38289(4) 0.90631(6) 0.02401(15) Uani 1 1 d . . . . .
S2 S 0.41483(9) 0.46698(6) 0.27715(10) 0.0287(3) Uani 0.463(3) 1 d . . P A 1
C15 C 0.22956(9) 0.46729(7) 0.42686(10) 0.0337(3) Uani 0.463(3) 1 d . . P A 1
H15 H 0.180595 0.456685 0.495850 0.040 Uiso 0.463(3) 1 calc R U P A 1
S2' S 0.22956(9) 0.46729(7) 0.42686(10) 0.0337(3) Uani 0.537(3) 1 d . . P A 2
C15' C 0.41483(9) 0.46698(6) 0.27715(10) 0.0287(3) Uani 0.537(3) 1 d . . P A 2
H15' H 0.488881 0.455736 0.246765 0.034 Uiso 0.537(3) 1 calc R U P A 2
N1 N 0.52169(15) 0.26467(11) 0.69835(17) 0.0156(3) Uani 1 1 d . . . . .
H1 H 0.537703 0.233279 0.782260 0.019 Uiso 1 1 calc R U . . .
N2 N 0.54180(14) 0.32022(11) 0.48280(17) 0.0152(3) Uani 1 1 d . . . . .
C1 C 0.59125(18) 0.26585(13) 0.5978(2) 0.0150(4) Uani 1 1 d . . . . .
C2 C 0.42126(17) 0.32133(13) 0.6462(2) 0.0163(4) Uani 1 1 d . . . . .
C3 C 0.43542(18) 0.35566(13) 0.5123(2) 0.0158(4) Uani 1 1 d . . . . .
C4 C 0.70667(17) 0.21375(13) 0.6133(2) 0.0161(4) Uani 1 1 d . . . . .
C5 C 0.79329(19) 0.24422(15) 0.5378(2) 0.0209(4) Uani 1 1 d . . . . .
H5 H 0.777193 0.298013 0.478238 0.025 Uiso 1 1 calc R U . . .
C6 C 0.9021(2) 0.19638(17) 0.5494(2) 0.0280(5) Uani 1 1 d . . . . .
H6 H 0.959568 0.216534 0.495694 0.034 Uiso 1 1 calc R U . . .
C7 C 0.9280(2) 0.11927(17) 0.6387(3) 0.0302(5) Uani 1 1 d . . . . .
H7 H 1.003907 0.087404 0.647838 0.036 Uiso 1 1 calc R U . . .
C8 C 0.8436(2) 0.08860(15) 0.7146(2) 0.0264(5) Uani 1 1 d . . . . .
H8 H 0.861637 0.035736 0.776107 0.032 Uiso 1 1 calc R U . . .
C9 C 0.73201(19) 0.13508(14) 0.7011(2) 0.0204(4) Uani 1 1 d . . . . .
H9 H 0.673279 0.113132 0.751639 0.024 Uiso 1 1 calc R U . . .
C10 C 0.32739(19) 0.33514(13) 0.7298(2) 0.0180(4) Uani 1 1 d . . . . .
C11 C 0.2032(2) 0.31147(15) 0.6872(2) 0.0240(5) Uani 1 1 d . . . . .
H11 H 0.163995 0.284456 0.593861 0.029 Uiso 1 1 calc R U . . .
C12 C 0.1413(2) 0.33271(15) 0.8010(3) 0.0266(5) Uani 1 1 d . . . . .
H12 H 0.055668 0.321364 0.791111 0.032 Uiso 1 1 calc R U . . .
C13 C 0.2166(2) 0.37048(15) 0.9238(2) 0.0254(5) Uani 1 1 d . . . . .
H13 H 0.190326 0.388118 1.009905 0.031 Uiso 1 1 calc R U . . .
C14 C 0.36234(19) 0.42312(14) 0.4113(2) 0.0181(4) Uani 1 1 d . . . . .
C16 C 0.2118(2) 0.53417(17) 0.2856(3) 0.0343(6) Uani 1 1 d . . . . .
H16 H 0.140564 0.571921 0.253874 0.041 Uiso 1 1 calc R U . A 1
C17 C 0.3036(2) 0.53385(15) 0.2142(2) 0.0293(5) Uani 1 1 d . . . . .
H17 H 0.301062 0.572036 0.130300 0.035 Uiso 1 1 calc R U . A 1

loop_
_atom_site_aniso_label
_atom_site_aniso_U_11
_atom_site_aniso_U_22
_atom_site_aniso_U_33
_atom_site_aniso_U_23
_atom_site_aniso_U_13
_atom_site_aniso_U_12
S1 0.0257(3) 0.0288(3) 0.0187(3) -0.0029(2) 0.0079(2) 0.0037(2)
S2 0.0358(6) 0.0232(5) 0.0227(5) 0.0037(4) -0.0009(4) 0.0018(4)
C15 0.0320(5) 0.0355(6) 0.0317(5) 0.0076(4) 0.0043(4) 0.0077(4)
S2' 0.0320(5) 0.0355(6) 0.0317(5) 0.0076(4) 0.0043(4) 0.0077(4)
C15' 0.0358(6) 0.0232(5) 0.0227(5) 0.0037(4) -0.0009(4) 0.0018(4)
N1 0.0177(8) 0.0177(8) 0.0121(7) 0.0009(6) 0.0048(6) 0.0011(6)
N2 0.0179(8) 0.0161(8) 0.0115(7) -0.0011(6) 0.0033(6) -0.0009(6)
C1 0.0170(9) 0.0158(9) 0.0123(8) -0.0025(7) 0.0037(7) -0.0035(7)
C2 0.0173(9) 0.0178(10) 0.0137(9) -0.0032(7) 0.0035(7) 0.0003(8)
C3 0.0179(9) 0.0167(9) 0.0127(9) -0.0026(7) 0.0039(7) -0.0006(7)
C4 0.0169(9) 0.0189(10) 0.0120(8) -0.0041(7) 0.0027(7) -0.0012(8)
C5 0.0214(10) 0.0257(11) 0.0157(9) -0.0011(8) 0.0048(8) -0.0025(8)
C6 0.0192(10) 0.0400(13) 0.0265(11) -0.0053(10) 0.0089(9) -0.0038(9)
C7 0.0207(11) 0.0379(13) 0.0304(12) -0.0086(10) 0.0035(9) 0.0082(10)
C8 0.0309(12) 0.0233(11) 0.0230(11) -0.0014(9) 0.0027(9) 0.0084(9)
C9 0.0235(10) 0.0202(10) 0.0181(9) -0.0012(8) 0.0065(8) 0.0009(8)
C10 0.0238(10) 0.0178(10) 0.0139(9) 0.0002(7) 0.0072(8) 0.0022(8)
C11 0.0260(11) 0.0273(11) 0.0221(10) -0.0024(9) 0.0128(9) 0.0003(9)
C12 0.0237(11) 0.0275(12) 0.0322(12) -0.0007(9) 0.0138(9) -0.0005(9)
C13 0.0325(12) 0.0233(11) 0.0249(11) 0.0000(9) 0.0153(9) 0.0039(9)
C14 0.0215(10) 0.0179(9) 0.0138(9) -0.0022(8) 0.0026(7) 0.0009(8)
C16 0.0287(12) 0.0312(13) 0.0355(13) -0.0097(10) -0.0062(10) 0.0109(10)
C17 0.0440(14) 0.0220(11) 0.0179(10) 0.0012(8) 0.0000(9) -0.0064(10)

loop_
_atom_type_symbol
_atom_type_description
_atom_type_scat_dispersion_real
_atom_type_scat_dispersion_imag
_atom_type_scat_source
C C 0.0033 0.0016 'International Tables Vol C Tables 4.2.6.8 and 6.1.1.4'
H H 0.0000 0.0000 'International Tables Vol C Tables 4.2.6.8 and 6.1.1.4'
N N 0.0061 0.0033 'International Tables Vol C Tables 4.2.6.8 and 6.1.1.4'
S S 0.1246 0.1234 'International Tables Vol C Tables 4.2.6.8 and 6.1.1.4'

loop_
_geom_angle_atom_site_label_1
_geom_angle_atom_site_label_2
_geom_angle_atom_site_label_3
_geom_angle
_geom_angle_site_symmetry_1
_geom_angle_site_symmetry_3
_geom_angle_publ_flag
C13 S1 C10 92.01(10) . . ?
C17 S2 C14 97.24(12) . . ?
C16 C15 C14 95.60(12) . . ?
C16 C15 H15 132.2 . . ?
C14 C15 H15 132.2 . . ?
C16 S2' C14 95.60(12) . . ?
C17 C15' C14 97.24(12) . . ?
C17 C15' H15' 131.4 . . ?
C14 C15' H15' 131.4 . . ?
C1 N1 C2 107.87(15) . . ?
C1 N1 H1 126.1 . . ?
C2 N1 H1 126.1 . . ?
C1 N2 C3 105.66(15) . . ?
N2 C1 N1 111.30(17) . . ?
N2 C1 C4 124.35(17) . . ?
N1 C1 C4 124.35(17) . . ?
N1 C2 C3 105.46(16) . . ?
N1 C2 C10 121.57(17) . . ?
C3 C2 C10 132.98(18) . . ?
C2 C3 N2 109.71(17) . . ?
C2 C3 C14 130.45(18) . . ?
N2 C3 C14 119.73(16) . . ?
C9 C4 C5 119.24(18) . . ?
C9 C4 C1 121.90(18) . . ?
C5 C4 C1 118.87(18) . . ?
C6 C5 C4 120.2(2) . . ?
C6 C5 H5 119.9 . . ?
C4 C5 H5 119.9 . . ?
C5 C6 C7 120.5(2) . . ?
C5 C6 H6 119.8 . . ?
C7 C6 H6 119.8 . . ?
C8 C7 C6 120.0(2) . . ?
C8 C7 H7 120.0 . . ?
C6 C7 H7 120.0 . . ?
C7 C8 C9 120.1(2) . . ?
C7 C8 H8 119.9 . . ?
C9 C8 H8 119.9 . . ?
C4 C9 C8 120.0(2) . . ?
C4 C9 H9 120.0 . . ?
C8 C9 H9 120.0 . . ?
C11 C10 C2 127.68(18) . . ?
C11 C10 S1 111.02(15) . . ?
C2 C10 S1 121.27(15) . . ?
C10 C11 C12 111.62(19) . . ?
C10 C11 H11 124.2 . . ?
C12 C11 H11 124.2 . . ?
C13 C12 C11 113.3(2) . . ?
C13 C12 H12 123.4 . . ?
C11 C12 H12 123.4 . . ?
C12 C13 S1 112.07(16) . . ?
C12 C13 H13 124.0 . . ?
S1 C13 H13 124.0 . . ?
C3 C14 S2 120.27(15) . . ?
C3 C14 C15' 120.27(15) . . ?
C3 C14 C15 125.21(15) . . ?
S2 C14 C15 114.37(12) . . ?
C3 C14 S2' 125.21(15) . . ?
C15' C14 S2' 114.37(12) . . ?
C17 C16 C15 116.25(19) . . ?
C17 C16 S2' 116.25(19) . . ?
C17 C16 H16 121.9 . . ?
C15 C16 H16 121.9 . . ?
C16 C17 S2 116.47(18) . . ?
C16 C17 C15' 116.47(18) . . ?
C16 C17 H17 121.8 . . ?
S2 C17 H17 121.8 . . ?

loop_
_geom_bond_atom_site_label_1
_geom_bond_atom_site_label_2
_geom_bond_distance
_geom_bond_site_symmetry_2
_geom_bond_publ_flag
S1 C13 1.710(2) . ?
S1 C10 1.7265(19) . ?
S2 C17 1.571(3) . ?
S2 C14 1.629(2) . ?
C15 C16 1.603(3) . ?
C15 C14 1.653(2) . ?
C15 H15 0.9500 . ?
S2' C16 1.603(3) . ?
S2' C14 1.653(2) . ?
C15' C17 1.571(3) . ?
C15' C14 1.629(2) . ?
C15' H15' 0.9500 . ?
N1 C1 1.351(2) . ?
N1 C2 1.378(2) . ?
N1 H1 0.8800 . ?
N2 C1 1.330(2) . ?
N2 C3 1.381(2) . ?
C1 C4 1.470(3) . ?
C2 C3 1.381(3) . ?
C2 C10 1.462(3) . ?
C3 C14 1.458(3) . ?
C4 C9 1.394(3) . ?
C4 C5 1.398(3) . ?
C5 C6 1.379(3) . ?
C5 H5 0.9500 . ?
C6 C7 1.383(3) . ?
C6 H6 0.9500 . ?
C7 C8 1.381(3) . ?
C7 H7 0.9500 . ?
C8 C9 1.394(3) . ?
C8 H8 0.9500 . ?
C9 H9 0.9500 . ?
C10 C11 1.384(3) . ?
C11 C12 1.428(3) . ?
C11 H11 0.9500 . ?
C12 C13 1.349(3) . ?
C12 H12 0.9500 . ?
C13 H13 0.9500 . ?
C16 C17 1.349(4) . ?
C16 H16 0.9500 . ?
C17 H17 0.9500 . ?
